data_2205265
loop_
_publ_author_name
'Qu, Yang'
'Liu, Zhao-Di'
'Zhu, Hai-Liang'
'Tan, Min-Yu'

_publ_section_title <i>catena</i>-Poly[[aquadicinnamatocadmium]-\m-1,4-diazabicyclo[2.2.2]octane]
_journal_issue 3
_journal_name_full 'Acta Crystallographica Section E'
_journal_page_first m420
_journal_page_last m422
_journal_paper_doi 10.1107/S1600536804034282
_journal_volume 61
_journal_year 2005
_chemical_formula_iupac '[Cd(C9 H8 O2 )2 (C6 H12 N2 ) (H2 O)]'
_chemical_formula_moiety 'C24 H28 Cd N2 O5'
_chemical_formula_sum 'C24 H28 Cd N2 O5'
_chemical_formula_weight 536.88
_chemical_melting_point 453
_chemical_name_systematic 'Catena-poly [aqua dicinnamate cadmium-u-1,4-diazabicyclo[2.2.2]octane]'
_space_group_IT_number 11
_symmetry_cell_setting monoclinic
_symmetry_space_group_name_Hall '-P 2yb'
_symmetry_space_group_name_H-M 'P 1 21/m 1'
_atom_sites_solution_hydrogens 'difmap (O-H) and geom (C-H)'
_atom_sites_solution_primary direct
_atom_sites_solution_secondary difmap
_audit_creation_method SHELXL-97
_cell_angle_alpha 90.00
_cell_angle_beta 97.58(3)
_cell_angle_gamma 90.00
_cell_formula_units_Z 2
_cell_length_a 6.1430(10)
_cell_length_b 25.340(5)
_cell_length_c 7.4830(10)
_cell_measurement_reflns_used 800
_cell_measurement_temperature 298(2)
_cell_measurement_theta_max 26.03
_cell_measurement_theta_min 2.37
_cell_volume 1154.7(3)
_computing_cell_refinement 'SAINT (Siemens, 1996)'
_computing_data_collection 'SMART (Siemens, 1996)'
_computing_data_reduction SAINT
_computing_molecular_graphics 'SHELXTL (Sheldrick, 1997b)'
_computing_publication_material SHELXTL
_computing_structure_refinement 'SHELXL97 (Sheldrick, 1997a)'
_computing_structure_solution 'SHELXS97 (Sheldrick, 1997a)'
_diffrn_ambient_temperature 298(2)
_diffrn_detector_area_resol_mean 0
_diffrn_measured_fraction_theta_full 0.961
_diffrn_measured_fraction_theta_max 0.961
_diffrn_measurement_device_type 'Bruker SMART CCD'
_diffrn_measurement_method '\f and \w scans'
_diffrn_radiation_monochromator graphite
_diffrn_radiation_type MoK\a
_diffrn_radiation_wavelength 0.71073
_diffrn_reflns_av_R_equivalents 0.0442
_diffrn_reflns_av_sigmaI/netI 0.0531
_diffrn_reflns_limit_h_max 7
_diffrn_reflns_limit_h_min -7
_diffrn_reflns_limit_k_max 24
_diffrn_reflns_limit_k_min -30
_diffrn_reflns_limit_l_max 9
_diffrn_reflns_limit_l_min -8
_diffrn_reflns_number 5681
_diffrn_reflns_theta_full 25.49
_diffrn_reflns_theta_max 25.49
_diffrn_reflns_theta_min 2.75
_diffrn_standards_decay_% 0
_diffrn_standards_interval_count 0
_diffrn_standards_interval_time 0
_diffrn_standards_number 0
_exptl_absorpt_coefficient_mu 0.983
_exptl_absorpt_correction_T_max 0.774
_exptl_absorpt_correction_T_min 0.708
_exptl_absorpt_correction_type multi-scan
_exptl_absorpt_process_details '(SADABS; Sheldrick, 1996)'
_exptl_crystal_colour colorless
_exptl_crystal_density_diffrn 1.544
_exptl_crystal_density_method 'not measured'
_exptl_crystal_description block
_exptl_crystal_F_000 548
_exptl_crystal_size_max 0.43
_exptl_crystal_size_mid 0.34
_exptl_crystal_size_min 0.26
_refine_diff_density_max 0.820
_refine_diff_density_min -0.854
_refine_ls_extinction_method none
_refine_ls_goodness_of_fit_ref 1.098
_refine_ls_hydrogen_treatment constr
_refine_ls_matrix_type full
_refine_ls_number_parameters 148
_refine_ls_number_reflns 2113
_refine_ls_number_restraints 0
_refine_ls_restrained_S_all 1.098
_refine_ls_R_factor_all 0.0481
_refine_ls_R_factor_gt 0.0436
_refine_ls_shift/su_max 0.001
_refine_ls_shift/su_mean 0.000
_refine_ls_structure_factor_coef Fsqd
_refine_ls_weighting_details 'calc w = 1/[\s^2^(Fo^2^)+(0.0653P)^2^+0.4917P] where P = (Fo^2^+2Fc^2^)/3'
_refine_ls_weighting_scheme calc
_refine_ls_wR_factor_gt 0.1129
_refine_ls_wR_factor_ref 0.1158
_reflns_number_gt 1943
_reflns_number_total 2113
_reflns_threshold_expression I>2\s(I)
_cod_data_source_file hb6110.cif
_cod_data_source_block I
_cod_original_sg_symbol_H-M 'P 21/m'
_cod_database_code 2205265
_cod_database_fobs_code 2205265

loop_
_symmetry_equiv_pos_as_xyz
'x, y, z'
'-x, y+1/2, -z'
'-x, -y, -z'
'x, -y-1/2, z'

loop_
_atom_site_label
_atom_site_fract_x
_atom_site_fract_y
_atom_site_fract_z
_atom_site_U_iso_or_equiv
_atom_site_adp_type
_atom_site_calc_flag
_atom_site_refinement_flags
_atom_site_occupancy
_atom_site_disorder_assembly
_atom_site_disorder_group
_atom_site_type_symbol
Cd1 1.09927(6) 0.2500 0.32894(5) 0.02526(18) Uani d S 1 . . Cd
N1 1.1116(8) 0.2500 0.0066(7) 0.0294(11) Uani d S 1 . . N
N2 1.1084(8) 0.2500 -0.3416(6) 0.0288(10) Uani d S 1 . . N
O1 0.8042(5) 0.31261(12) 0.2889(5) 0.0478(9) Uani d . 1 . . O
O2 1.1378(5) 0.34325(14) 0.3390(5) 0.0477(9) Uani d . 1 . . O
O1W 1.4747(7) 0.2500 0.3731(6) 0.0410(11) Uani d S 1 . . O
H1 1.5618 0.2750 0.3547 0.049 Uiso d R 1 A . H
C1 0.5555(7) 0.47261(18) 0.2574(7) 0.0397(10) Uani d . 1 . . C
C2 0.3420(9) 0.4804(2) 0.1788(7) 0.0517(13) Uani d . 1 . . C
H2 0.2595 0.4518 0.1306 0.062 Uiso calc R 1 . . H
C3 0.2488(10) 0.5303(3) 0.1706(8) 0.0667(17) Uani d . 1 . . C
H3 0.1053 0.5353 0.1159 0.080 Uiso calc R 1 . . H
C4 0.3710(12) 0.5723(2) 0.2443(9) 0.0701(18) Uani d . 1 . . C
H4 0.3098 0.6059 0.2393 0.084 Uiso calc R 1 . . H
C5 0.5793(10) 0.5651(2) 0.3238(8) 0.0640(17) Uani d . 1 . . C
H5 0.6594 0.5937 0.3749 0.077 Uiso calc R 1 . . H
C6 0.6747(10) 0.5157(2) 0.3301(8) 0.0515(13) Uani d . 1 . . C
H6 0.8192 0.5113 0.3832 0.062 Uiso calc R 1 . . H
C7 0.6471(8) 0.41886(18) 0.2649(7) 0.0411(11) Uani d . 1 A . C
H7 0.5481 0.3914 0.2359 0.049 Uiso calc R 1 . . H
C8 0.8535(8) 0.40557(17) 0.3081(7) 0.0415(11) Uani d . 1 . . C
H8 0.9551 0.4324 0.3382 0.050 Uiso calc R 1 A . H
C9 0.9345(8) 0.35101(17) 0.3119(6) 0.0358(10) Uani d . 1 . . C
C10 0.8949(14) 0.2619(4) -0.0857(12) 0.047(3) Uiso d P 0.50 A -1 C
H10A 0.8495 0.2965 -0.0489 0.056 Uiso calc PR 0.50 A -1 H
H10B 0.7906 0.2362 -0.0522 0.056 Uiso calc PR 0.50 A -1 H
C11 0.8941(13) 0.2611(4) -0.2918(11) 0.044(3) Uiso d P 0.50 A -1 C
H11A 0.7914 0.2344 -0.3439 0.053 Uiso calc PR 0.50 A -1 H
H11B 0.8440 0.2950 -0.3412 0.053 Uiso calc PR 0.50 A -1 H
C12 1.277(2) 0.2879(5) -0.0462(18) 0.059(3) Uiso d P 0.50 A -1 C
H12A 1.4213 0.2788 0.0147 0.070 Uiso calc PR 0.50 A -1 H
H12B 1.2415 0.3233 -0.0102 0.070 Uiso calc PR 0.50 A -1 H
C13 1.278(3) 0.2859(6) -0.259(2) 0.080(5) Uiso d P 0.50 A -1 C
H13A 1.2522 0.3210 -0.3086 0.096 Uiso calc PR 0.50 A -1 H
H13B 1.4207 0.2741 -0.2847 0.096 Uiso calc PR 0.50 A -1 H
C14 1.1992(18) 0.3007(4) -0.0556(14) 0.038(2) Uiso d P 0.50 A -2 C
H14A 1.3473 0.3061 0.0044 0.046 Uiso calc PR 0.50 A -2 H
H14B 1.1090 0.3297 -0.0230 0.046 Uiso calc PR 0.50 A -2 H
C15 1.2013(17) 0.3007(4) -0.2605(14) 0.037(2) Uiso d P 0.50 A -2 C
H15A 1.1151 0.3301 -0.3138 0.044 Uiso calc PR 0.50 A -2 H
H15B 1.3508 0.3050 -0.2866 0.044 Uiso calc PR 0.50 A -2 H

loop_
_atom_site_aniso_label
_atom_site_aniso_U_11
_atom_site_aniso_U_22
_atom_site_aniso_U_33
_atom_site_aniso_U_12
_atom_site_aniso_U_13
_atom_site_aniso_U_23
Cd1 0.0259(3) 0.0289(3) 0.0208(3) 0.000 0.00218(16) 0.000
N1 0.027(2) 0.033(3) 0.027(3) 0.000 -0.001(2) 0.000
N2 0.030(3) 0.031(2) 0.026(3) 0.000 0.006(2) 0.000
O1 0.0471(19) 0.0294(16) 0.070(2) -0.0025(14) 0.0181(17) -0.0020(16)
O2 0.045(2) 0.0418(19) 0.055(2) 0.0026(14) 0.0009(17) -0.0049(15)
O1W 0.025(2) 0.048(3) 0.050(3) 0.000 0.0036(19) 0.000
C1 0.043(3) 0.040(3) 0.037(3) 0.004(2) 0.008(2) 0.003(2)
C2 0.050(3) 0.055(3) 0.049(3) 0.004(2) 0.005(2) 0.000(2)
C3 0.063(4) 0.075(4) 0.061(4) 0.031(3) 0.002(3) 0.015(3)
C4 0.104(5) 0.045(3) 0.064(4) 0.030(3) 0.020(4) 0.010(3)
C5 0.083(5) 0.042(3) 0.066(4) 0.000(3) 0.010(4) -0.004(3)
C6 0.052(3) 0.042(3) 0.060(4) 0.004(2) 0.006(2) 0.004(2)
C7 0.045(3) 0.038(2) 0.040(3) -0.001(2) 0.007(2) -0.006(2)
C8 0.049(3) 0.030(2) 0.046(3) -0.001(2) 0.006(2) -0.002(2)
C9 0.050(3) 0.032(2) 0.027(2) 0.002(2) 0.0101(19) -0.0001(18)

loop_
_atom_type_symbol
_atom_type_description
_atom_type_scat_dispersion_real
_atom_type_scat_dispersion_imag
_atom_type_scat_source
C C 0.0033 0.0016 'International Tables Vol C Tables 4.2.6.8 and 6.1.1.4'
H H 0.0000 0.0000 'International Tables Vol C Tables 4.2.6.8 and 6.1.1.4'
N N 0.0061 0.0033 'International Tables Vol C Tables 4.2.6.8 and 6.1.1.4'
O O 0.0106 0.0060 'International Tables Vol C Tables 4.2.6.8 and 6.1.1.4'
Cd Cd -0.8075 1.2024 'International Tables Vol C Tables 4.2.6.8 and 6.1.1.4'

loop_
_geom_angle_atom_site_label_1
_geom_angle_atom_site_label_2
_geom_angle_atom_site_label_3
_geom_angle_site_symmetry_1
_geom_angle_site_symmetry_3
_geom_angle
_geom_angle_publ_flag
O1W Cd1 O2 . . 84.31(8) y
O1W Cd1 O2 . 4_565 84.31(8) y
O2 Cd1 O2 . 4_565 168.45(16) y
O1W Cd1 O1 . 4_565 138.56(7) y
O2 Cd1 O1 . 4_565 137.13(11) y
O2 Cd1 O1 4_565 4_565 54.29(11) y
O1W Cd1 O1 . . 138.56(7) y
O2 Cd1 O1 . . 54.29(11) y
O2 Cd1 O1 4_565 . 137.13(11) y
O1 Cd1 O1 4_565 . 82.86(15) y
O1W Cd1 N1 . . 88.88(16) y
O2 Cd1 N1 . . 90.89(9) y
O2 Cd1 N1 4_565 . 90.89(9) y
O1 Cd1 N1 4_565 . 89.88(13) y
O1 Cd1 N1 . . 89.88(13) y
O1W Cd1 N2 . 1_556 88.05(16) y
O2 Cd1 N2 . 1_556 88.81(9) y
O2 Cd1 N2 4_565 1_556 88.81(8) y
O1 Cd1 N2 4_565 1_556 92.42(13) y
O1 Cd1 N2 . 1_556 92.42(13) y
N1 Cd1 N2 . 1_556 176.93(15) y
O1W Cd1 C9 . 4_565 111.41(10) ?
O2 Cd1 C9 . 4_565 164.22(14) ?
O2 Cd1 C9 4_565 4_565 27.10(12) ?
O1 Cd1 C9 4_565 4_565 27.19(13) ?
O1 Cd1 C9 . 4_565 110.03(13) ?
N1 Cd1 C9 . 4_565 90.78(10) ?
N2 Cd1 C9 1_556 4_565 90.34(10) ?
O1W Cd1 C9 . . 111.41(10) ?
O2 Cd1 C9 . . 27.10(12) ?
O2 Cd1 C9 4_565 . 164.22(14) ?
O1 Cd1 C9 4_565 . 110.03(12) ?
O1 Cd1 C9 . . 27.19(13) ?
N1 Cd1 C9 . . 90.78(10) ?
N2 Cd1 C9 1_556 . 90.34(10) ?
C9 Cd1 C9 4_565 . 137.2(2) ?
C10 N1 C12 4_565 . 128.7(7) ?
C10 N1 C12 . . 110.8(7) ?
C10 N1 C12 4_565 4_565 110.8(7) ?
C10 N1 C12 . 4_565 128.7(7) ?
C12 N1 C12 . 4_565 80.3(11) ?
C10 N1 C14 4_565 4_565 91.1(6) ?
C10 N1 C14 . 4_565 112.2(6) ?
C12 N1 C14 . 4_565 100.7(8) ?
C10 N1 C14 4_565 . 112.2(6) ?
C10 N1 C14 . . 91.1(6) ?
C12 N1 C14 4_565 . 100.7(8) ?
C14 N1 C14 4_565 . 119.0(9) ?
C10 N1 Cd1 4_565 . 109.1(4) ?
C10 N1 Cd1 . . 109.1(4) ?
C12 N1 Cd1 . . 112.1(6) ?
C12 N1 Cd1 4_565 . 112.1(6) ?
C14 N1 Cd1 4_565 . 111.7(4) ?
C14 N1 Cd1 . . 111.7(4) ?
C11 N2 C13 4_565 . 129.5(9) ?
C11 N2 C13 . . 113.2(8) ?
C11 N2 C13 4_565 4_565 113.2(8) ?
C11 N2 C13 . 4_565 129.5(9) ?
C13 N2 C13 . 4_565 77.1(14) ?
C11 N2 C15 4_565 . 111.9(6) ?
C11 N2 C15 . . 92.3(6) ?
C13 N2 C15 4_565 . 98.6(9) ?
C11 N2 C15 4_565 4_565 92.3(6) ?
C11 N2 C15 . 4_565 111.9(6) ?
C13 N2 C15 . 4_565 98.6(9) ?
C15 N2 C15 . 4_565 117.7(9) ?
C11 N2 Cd1 4_565 1_554 111.0(4) ?
C11 N2 Cd1 . 1_554 111.0(4) ?
C13 N2 Cd1 . 1_554 110.3(7) ?
C13 N2 Cd1 4_565 1_554 110.3(7) ?
C15 N2 Cd1 . 1_554 111.3(4) ?
C15 N2 Cd1 4_565 1_554 111.3(4) ?
C9 O1 Cd1 . . 92.2(3) ?
C9 O2 Cd1 . . 93.3(3) ?
Cd1 O1W H1 . . 128.3 ?
C2 C1 C6 . . 118.6(5) ?
C2 C1 C7 . . 119.1(4) ?
C6 C1 C7 . . 122.3(5) ?
C1 C2 C3 . . 120.9(6) ?
C1 C2 H2 . . 119.5 ?
C3 C2 H2 . . 119.5 ?
C4 C3 C2 . . 119.2(6) ?
C4 C3 H3 . . 120.4 ?
C2 C3 H3 . . 120.4 ?
C5 C4 C3 . . 120.4(5) ?
C5 C4 H4 . . 119.8 ?
C3 C4 H4 . . 119.8 ?
C4 C5 C6 . . 120.8(6) ?
C4 C5 H5 . . 119.6 ?
C6 C5 H5 . . 119.6 ?
C5 C6 C1 . . 120.1(5) ?
C5 C6 H6 . . 120.0 ?
C1 C6 H6 . . 120.0 ?
C8 C7 C1 . . 126.9(4) ?
C8 C7 H7 . . 116.6 ?
C1 C7 H7 . . 116.6 ?
C7 C8 C9 . . 124.1(4) ?
C7 C8 H8 . . 117.9 ?
C9 C8 H8 . . 117.9 ?
O2 C9 O1 . . 120.2(4) ?
O2 C9 C8 . . 118.6(4) ?
O1 C9 C8 . . 121.2(4) ?
O2 C9 Cd1 . . 59.6(2) ?
O1 C9 Cd1 . . 60.6(2) ?
C8 C9 Cd1 . . 177.8(4) ?
N1 C10 C11 . . 110.8(7) ?
N1 C10 H10A . . 109.5 ?
C11 C10 H10A . . 109.5 ?
N1 C10 H10B . . 109.5 ?
C11 C10 H10B . . 109.5 ?
H10A C10 H10B . . 108.1 ?
N2 C11 C10 . . 112.3(6) ?
N2 C11 H11A . . 109.2 ?
C10 C11 H11A . . 109.2 ?
N2 C11 H11B . . 109.2 ?
C10 C11 H11B . . 109.2 ?
H11A C11 H11B . . 107.9 ?
N1 C12 C13 . . 109.7(10) ?
N1 C12 H12A . . 109.7 ?
C13 C12 H12A . . 109.7 ?
N1 C12 H12B . . 109.7 ?
C13 C12 H12B . . 109.7 ?
H12A C12 H12B . . 108.2 ?
N2 C13 C12 . . 110.4(12) ?
N2 C13 H13A . . 109.6 ?
C12 C13 H13A . . 109.6 ?
N2 C13 H13B . . 109.6 ?
C12 C13 H13B . . 109.6 ?
H13A C13 H13B . . 108.1 ?
N1 C14 C15 . . 111.2(7) ?
N1 C14 H14A . . 109.4 ?
C15 C14 H14A . . 109.4 ?
N1 C14 H14B . . 109.4 ?
C15 C14 H14B . . 109.4 ?
H14A C14 H14B . . 108.0 ?
N2 C15 C14 . . 110.6(7) ?
N2 C15 H15A . . 109.5 ?
C14 C15 H15A . . 109.5 ?
N2 C15 H15B . . 109.5 ?
C14 C15 H15B . . 109.5 ?
H15A C15 H15B . . 108.1 ?

loop_
_geom_bond_atom_site_label_1
_geom_bond_atom_site_label_2
_geom_bond_site_symmetry_2
_geom_bond_distance
_geom_bond_publ_flag
Cd1 O1W . 2.286(4) y
Cd1 O2 . 2.375(4) y
Cd1 O2 4_565 2.375(4) n
Cd1 O1 4_565 2.398(3) n
Cd1 O1 . 2.398(3) y
Cd1 N1 . 2.424(5) y
Cd1 N2 1_556 2.459(5) y
Cd1 C9 4_565 2.749(4) ?
Cd1 C9 . 2.749(4) ?
N1 C10 4_565 1.448(10) ?
N1 C10 . 1.448(10) ?
N1 C12 . 1.488(13) ?
N1 C12 4_565 1.488(13) ?
N1 C14 4_565 1.491(10) ?
N1 C14 . 1.491(10) ?
N2 C11 4_565 1.442(9) ?
N2 C11 . 1.442(9) ?
N2 C13 . 1.459(16) ?
N2 C13 4_565 1.459(16) ?
N2 C15 . 1.501(10) ?
N2 C15 4_565 1.501(10) ?
N2 Cd1 1_554 2.459(5) ?
O1 C9 . 1.257(6) ?
O2 C9 . 1.255(5) ?
O1W H1 . 0.8522 ?
C1 C2 . 1.379(7) ?
C1 C6 . 1.385(7) ?
C1 C7 . 1.472(6) ?
C2 C3 . 1.385(8) ?
C2 H2 . 0.9300 ?
C3 C4 . 1.377(9) ?
C3 H3 . 0.9300 ?
C4 C5 . 1.351(8) ?
C4 H4 . 0.9300 ?
C5 C6 . 1.380(8) ?
C5 H5 . 0.9300 ?
C6 H6 . 0.9300 ?
C7 C8 . 1.311(6) ?
C7 H7 . 0.9300 ?
C8 C9 . 1.468(6) ?
C8 H8 . 0.9300 ?
C10 C11 . 1.542(12) ?
C10 H10A . 0.9700 ?
C10 H10B . 0.9700 ?
C11 H11A . 0.9700 ?
C11 H11B . 0.9700 ?
C12 C13 . 1.59(2) ?
C12 H12A . 0.9700 ?
C12 H12B . 0.9700 ?
C13 H13A . 0.9700 ?
C13 H13B . 0.9700 ?
C14 C15 . 1.535(15) ?
C14 H14A . 0.9700 ?
C14 H14B . 0.9700 ?
C15 H15A . 0.9700 ?
C15 H15B . 0.9700 ?

loop_
_geom_hbond_atom_site_label_D
_geom_hbond_atom_site_label_H
_geom_hbond_atom_site_label_A
_geom_hbond_site_symmetry_A
_geom_hbond_distance_DH
_geom_hbond_distance_HA
_geom_hbond_distance_DA
_geom_hbond_angle_DHA
O1W H1 O1 1_655 0.85 1.89 2.711(5) 162
